data_7712963
loop_
_publ_author_name
'Penki, Venkata Sai Sashankh'
'Chang, Yu-Lun'
'Chen, Hsing-Yin'
'Chu, Yu-Ting'
'Kuo, Yu-Ting'
'Dorairaj, Dorothy Priyanka Priyanka'
'Sudewi, Sri'
'Ding, Shangwu'
'Hsu, Sodio C. N.'

_publ_section_title
;
 Denticity Governs on the Formation of \b-Thioketiminato Tri-Copper(I) and
 Mono-Copper(I) Complexes
;
_journal_name_full 'Dalton Transactions'
_journal_paper_doi 10.1039/D3DT00474K
_journal_year 2023
_chemical_formula_moiety 'C24 H29 Cu N2 S'
_chemical_formula_sum 'C24 H29 Cu N2 S'
_chemical_formula_weight 441.09
_space_group_crystal_system monoclinic
_space_group_IT_number 14
_space_group_name_Hall '-P 2ybc'
_space_group_name_H-M_alt 'P 1 21/c 1'
_atom_sites_solution_hydrogens geom
_audit_creation_date 2023-03-20
_audit_creation_method
;
Olex2 1.5
(compiled 2023.03.06 svn.rbb2c1857 for OlexSys, GUI svn.r6748)
;
_audit_update_record
;
2023-05-02 deposited with the CCDC.	2023-05-05 downloaded from the CCDC.
;
_cell_angle_alpha 90
_cell_angle_beta 109.714(3)
_cell_angle_gamma 90
_cell_formula_units_Z 12
_cell_length_a 8.3921(2)
_cell_length_b 72.7477(11)
_cell_length_c 11.9258(3)
_cell_measurement_reflns_used 25796
_cell_measurement_temperature 113(2)
_cell_measurement_theta_max 26.7090
_cell_measurement_theta_min 1.9940
_cell_volume 6854.0(3)
_computing_cell_refinement 'CrysAlisPro 1.171.41.56a (Rigaku OD, 2020)'
_computing_data_collection 'CrysAlisPro 1.171.41.56a (Rigaku OD, 2020)'
_computing_data_reduction 'CrysAlisPro 1.171.41.56a (Rigaku OD, 2020)'
_computing_molecular_graphics 'Olex2 1.5 (Dolomanov et al., 2009)'
_computing_publication_material 'Olex2 1.5 (Dolomanov et al., 2009)'
_computing_structure_refinement 'SHELXL 2018/3 (Sheldrick, 2015)'
_computing_structure_solution 'ShelXT (Sheldrick, 2015)'
_diffrn_ambient_temperature 113(2)
_diffrn_detector_area_resol_mean 10.0000
_diffrn_measured_fraction_theta_full 0.977
_diffrn_measured_fraction_theta_max 0.919
_diffrn_measurement_details
;
List of Runs (angles in degrees, time in seconds):

  # Type    Start    End  Width  t~exp~   \w     \q     \k     \f   Frames
#--------------------------------------------------------------------------
  1  \w    -17.00 100.00   0.25   65.49    --   10.60  82.00-129.00  468
  2  \w    -46.00  78.00   0.25   65.49    --  -10.90  41.00  45.00  496
  3  \w    -79.00  31.00   0.25   65.49    --   10.60 -57.00 150.00  440
  4  \w    -13.00  94.00   0.25   65.49    --   10.60  77.00-150.00  428
  5  \w    -41.00  33.00   0.25   65.49    --  -10.90  57.00  60.00  296
;
_diffrn_measurement_device 'four-circle diffractometer'
_diffrn_measurement_device_type 'XtaLAB Pro II AFC12 (RINC): Kappa single'
_diffrn_measurement_method '\w scans'
_diffrn_radiation_type MoK\a
_diffrn_radiation_wavelength 0.71073
_diffrn_reflns_av_R_equivalents 0.0523
_diffrn_reflns_av_unetI/netI 0.0580
_diffrn_reflns_Laue_measured_fraction_full 0.977
_diffrn_reflns_Laue_measured_fraction_max 0.919
_diffrn_reflns_limit_h_max 10
_diffrn_reflns_limit_h_min -10
_diffrn_reflns_limit_k_max 59
_diffrn_reflns_limit_k_min -93
_diffrn_reflns_limit_l_max 15
_diffrn_reflns_limit_l_min -15
_diffrn_reflns_number 63787
_diffrn_reflns_point_group_measured_fraction_full 0.977
_diffrn_reflns_point_group_measured_fraction_max 0.919
_diffrn_reflns_theta_full 25.242
_diffrn_reflns_theta_max 27.067
_diffrn_reflns_theta_min 1.680
_exptl_absorpt_coefficient_mu 1.058
_exptl_absorpt_correction_T_max 1.00000
_exptl_absorpt_correction_T_min 0.59073
_exptl_absorpt_correction_type multi-scan
_exptl_absorpt_process_details
;
CrysAlisPro 1.171.41.56a (Rigaku Oxford Diffraction, 2020)
Empirical absorption correction using spherical harmonics,
 implemented in SCALE3 ABSPACK scaling algorithm.
;
_exptl_crystal_colour 'clear light yellow'
_exptl_crystal_colour_lustre clear
_exptl_crystal_colour_modifier light
_exptl_crystal_colour_primary yellow
_exptl_crystal_density_diffrn 1.282
_exptl_crystal_description block
_exptl_crystal_F_000 2784
_exptl_crystal_size_max 0.2
_exptl_crystal_size_mid 0.15
_exptl_crystal_size_min 0.1
_refine_diff_density_max 0.579
_refine_diff_density_min -0.711
_refine_diff_density_rms 0.087
_refine_ls_extinction_method none
_refine_ls_goodness_of_fit_ref 1.238
_refine_ls_hydrogen_treatment constr
_refine_ls_matrix_type full
_refine_ls_number_parameters 781
_refine_ls_number_reflns 13864
_refine_ls_number_restraints 0
_refine_ls_restrained_S_all 1.238
_refine_ls_R_factor_all 0.0941
_refine_ls_R_factor_gt 0.0712
_refine_ls_shift/su_max 0.003
_refine_ls_shift/su_mean 0.000
_refine_ls_structure_factor_coef Fsqd
_refine_ls_weighting_details 'w=1/[\s^2^(Fo^2^)+(0.0143P)^2^+22.8997P] where P=(Fo^2^+2Fc^2^)/3'
_refine_ls_weighting_scheme calc
_refine_ls_wR_factor_gt 0.1330
_refine_ls_wR_factor_ref 0.1388
_reflns_Friedel_coverage 0.000
_reflns_number_gt 10714
_reflns_number_total 13864
_reflns_threshold_expression 'I > 2\s(I)'
_cod_data_source_file d3dt00474k2.cif
_cod_data_source_block L2CuCNR
_cod_database_code 7712963
_shelx_shelxl_version_number 2018/3
_shelx_space_group_comment
;
The symmetry employed for this shelxl refinement is uniquely defined
by the following loop, which should always be used as a source of
symmetry information in preference to the above space-group names.
They are only intended as comments.
;
_olex2_refinement_description
;
1. Fixed Uiso
 At 1.2 times of:
  All C(H) groups
 At 1.5 times of:
  All C(H,H,H) groups
2.a Aromatic/amide H refined with riding coordinates:
 C3(H3), C8(H8), C10(H10), C18(H18), C20(H20), C27(H27), C32(H32), C34(H34),
 C42(H42), C44(H44), C51(H51), C56(H56), C58(H58), C66(H66), C68(H68)
2.b Idealised Me refined as rotating group:
 C1(H1a,H1b,H1c), C5(H5a,H5b,H5c), C12(H12a,H12b,H12c), C13(H13a,H13b,H13c),
 C14(H14a,H14b,H14c), C22(H22a,H22b,H22c), C23(H23a,H23b,H23c), C24(H24a,H24b,
 H24c), C25(H25a,H25b,H25c), C29(H29a,H29b,H29c), C36(H36a,H36b,H36c), C37(H37a,
 H37b,H37c), C38(H38a,H38b,H38c), C46(H46a,H46b,H46c), C47(H47a,H47b,H47c),
 C48(H48a,H48b,H48c), C49(H49a,H49b,H49c), C53(H53a,H53b,H53c), C60(H60a,H60b,
 H60c), C61(H61a,H61b,H61c), C62(H62a,H62b,H62c), C70(H70a,H70b,H70c), C71(H71a,
 H71b,H71c), C72(H72a,H72b,H72c)
;
_olex2_submission_special_instructions 'No special instructions were received'
_oxdiff_exptl_absorpt_empirical_details
;
Empirical correction (ABSPACK) includes:
- Absorption correction using spherical harmonics
- Frame scaling
;

loop_
_space_group_symop_operation_xyz
'x, y, z'
'-x, y+1/2, -z+1/2'
'-x, -y, -z'
'x, -y-1/2, z-1/2'

loop_
_atom_site_label
_atom_site_type_symbol
_atom_site_fract_x
_atom_site_fract_y
_atom_site_fract_z
_atom_site_U_iso_or_equiv
_atom_site_adp_type
_atom_site_occupancy
_atom_site_site_symmetry_order
_atom_site_calc_flag
_atom_site_refinement_flags_posn
_atom_site_refinement_flags_adp
_atom_site_refinement_flags_occupancy
_atom_site_disorder_assembly
_atom_site_disorder_group
Cu1 Cu 0.14994(7) 0.12568(2) 0.33436(5) 0.02306(14) Uani 1 1 d . . . . .
S1 S -0.08478(16) 0.11109(2) 0.24405(12) 0.0293(3) Uani 1 1 d . . . . .
N1 N 0.2740(5) 0.10829(5) 0.4602(3) 0.0231(8) Uani 1 1 d . . . . .
N2 N 0.3250(5) 0.15954(5) 0.2915(3) 0.0251(9) Uani 1 1 d . . . . .
C1 C 0.3450(7) 0.07944(7) 0.5714(5) 0.0339(12) Uani 1 1 d . . . . .
H1A H 0.450151 0.077136 0.555174 0.051 Uiso 1 1 calc R U . . .
H1B H 0.288459 0.067729 0.573728 0.051 Uiso 1 1 calc R U . . .
H1C H 0.371041 0.085672 0.648418 0.051 Uiso 1 1 calc R U . . .
C2 C 0.2299(6) 0.09144(6) 0.4745(4) 0.0263(11) Uani 1 1 d . . . . .
C3 C 0.0758(6) 0.08305(6) 0.4005(4) 0.0272(11) Uani 1 1 d . . . . .
H3 H 0.062960 0.070655 0.421063 0.033 Uiso 1 1 calc R U . . .
C4 C -0.0556(6) 0.08938(6) 0.3068(4) 0.0271(11) Uani 1 1 d . . . . .
C5 C -0.1985(6) 0.07623(7) 0.2455(5) 0.0320(12) Uani 1 1 d . . . . .
H5A H -0.306423 0.081638 0.243318 0.048 Uiso 1 1 calc R U . . .
H5B H -0.180648 0.064604 0.289547 0.048 Uiso 1 1 calc R U . . .
H5C H -0.200736 0.073939 0.164002 0.048 Uiso 1 1 calc R U . . .
C6 C 0.4330(6) 0.11538(6) 0.5366(4) 0.0234(10) Uani 1 1 d . . . . .
C7 C 0.4396(6) 0.12527(6) 0.6378(4) 0.0269(11) Uani 1 1 d . . . . .
C8 C 0.5957(7) 0.13296(7) 0.7053(5) 0.0352(13) Uani 1 1 d . . . . .
H8 H 0.602772 0.139887 0.774393 0.042 Uiso 1 1 calc R U . . .
C9 C 0.7396(7) 0.13082(7) 0.6749(5) 0.0342(12) Uani 1 1 d . . . . .
C10 C 0.7274(6) 0.12105(7) 0.5738(4) 0.0320(12) Uani 1 1 d . . . . .
H10 H 0.825678 0.119486 0.552234 0.038 Uiso 1 1 calc R U . . .
C11 C 0.5758(6) 0.11341(6) 0.5024(4) 0.0258(11) Uani 1 1 d . . . . .
C12 C 0.2859(7) 0.12777(7) 0.6730(5) 0.0385(13) Uani 1 1 d . . . . .
H12A H 0.193046 0.132624 0.605281 0.058 Uiso 1 1 calc R U . . .
H12B H 0.311452 0.136412 0.739787 0.058 Uiso 1 1 calc R U . . .
H12C H 0.252664 0.115894 0.697103 0.058 Uiso 1 1 calc R U . . .
C13 C 0.9070(7) 0.13889(8) 0.7534(5) 0.0501(16) Uani 1 1 d . . . . .
H13A H 0.976764 0.129172 0.803215 0.075 Uiso 1 1 calc R U . . .
H13B H 0.885805 0.148468 0.804471 0.075 Uiso 1 1 calc R U . . .
H13C H 0.966559 0.144247 0.703297 0.075 Uiso 1 1 calc R U . . .
C14 C 0.5643(7) 0.10350(7) 0.3896(5) 0.0346(12) Uani 1 1 d . . . . .
H14A H 0.536387 0.090560 0.396279 0.052 Uiso 1 1 calc R U . . .
H14B H 0.673209 0.104323 0.376375 0.052 Uiso 1 1 calc R U . . .
H14C H 0.475869 0.109149 0.322400 0.052 Uiso 1 1 calc R U . . .
C15 C 0.2525(6) 0.14697(6) 0.3094(4) 0.0265(11) Uani 1 1 d . . . . .
C16 C 0.4182(6) 0.17458(6) 0.2712(4) 0.0224(10) Uani 1 1 d . . . . .
C17 C 0.3324(6) 0.19071(6) 0.2267(4) 0.0258(11) Uani 1 1 d . . . . .
C18 C 0.4271(6) 0.20513(6) 0.2054(4) 0.0283(11) Uani 1 1 d . . . . .
H18 H 0.372041 0.216364 0.174451 0.034 Uiso 1 1 calc R U . . .
C19 C 0.6002(6) 0.20355(6) 0.2283(4) 0.0260(11) Uani 1 1 d . . . . .
C20 C 0.6779(6) 0.18706(6) 0.2719(4) 0.0250(10) Uani 1 1 d . . . . .
H20 H 0.795921 0.185905 0.286413 0.030 Uiso 1 1 calc R U . . .
C21 C 0.5915(6) 0.17205(6) 0.2957(4) 0.0238(10) Uani 1 1 d . . . . .
C22 C 0.1453(7) 0.19253(7) 0.2007(5) 0.0399(14) Uani 1 1 d . . . . .
H22A H 0.086695 0.182339 0.149591 0.060 Uiso 1 1 calc R U . . .
H22B H 0.105985 0.204218 0.159867 0.060 Uiso 1 1 calc R U . . .
H22C H 0.121135 0.192217 0.275479 0.060 Uiso 1 1 calc R U . . .
C23 C 0.6995(7) 0.21963(6) 0.2059(5) 0.0353(13) Uani 1 1 d . . . . .
H23A H 0.820243 0.216533 0.233077 0.053 Uiso 1 1 calc R U . . .
H23B H 0.681797 0.230411 0.249504 0.053 Uiso 1 1 calc R U . . .
H23C H 0.660961 0.222374 0.120407 0.053 Uiso 1 1 calc R U . . .
C24 C 0.6781(7) 0.15431(6) 0.3437(5) 0.0326(12) Uani 1 1 d . . . . .
H24A H 0.662336 0.151515 0.419687 0.049 Uiso 1 1 calc R U . . .
H24B H 0.799237 0.155391 0.356144 0.049 Uiso 1 1 calc R U . . .
H24C H 0.629294 0.144407 0.286753 0.049 Uiso 1 1 calc R U . . .
Cu2 Cu 0.80751(7) 0.28552(2) 0.38630(5) 0.02395(14) Uani 1 1 d . . . . .
S2 S 1.02296(16) 0.26733(2) 0.45005(11) 0.0271(3) Uani 1 1 d . . . . .
N3 N 0.7174(5) 0.28075(5) 0.2130(3) 0.0206(8) Uani 1 1 d . . . . .
N4 N 0.6128(5) 0.31546(5) 0.4541(3) 0.0278(9) Uani 1 1 d . . . . .
C25 C 0.7040(7) 0.26834(8) 0.0204(4) 0.0383(13) Uani 1 1 d . . . . .
H25A H 0.616196 0.277745 -0.009030 0.057 Uiso 1 1 calc R U . . .
H25B H 0.653416 0.256121 -0.000151 0.057 Uiso 1 1 calc R U . . .
H25C H 0.791265 0.270106 -0.016320 0.057 Uiso 1 1 calc R U . . .
C26 C 0.7829(6) 0.26995(6) 0.1537(4) 0.0241(10) Uani 1 1 d . . . . .
C27 C 0.9297(6) 0.25864(6) 0.2081(4) 0.0249(10) Uani 1 1 d . . . . .
H27 H 0.962925 0.251527 0.152913 0.030 Uiso 1 1 calc R U . . .
C28 C 1.0299(6) 0.25624(6) 0.3236(4) 0.0222(10) Uani 1 1 d . . . . .
C29 C 1.1667(7) 0.24179(7) 0.3503(5) 0.0340(12) Uani 1 1 d . . . . .
H29A H 1.141920 0.231999 0.398409 0.051 Uiso 1 1 calc R U . . .
H29B H 1.276188 0.247379 0.394306 0.051 Uiso 1 1 calc R U . . .
H29C H 1.170700 0.236608 0.275421 0.051 Uiso 1 1 calc R U . . .
C30 C 0.5664(6) 0.29095(6) 0.1543(4) 0.0211(10) Uani 1 1 d . . . . .
C31 C 0.5800(6) 0.30893(6) 0.1188(4) 0.0267(11) Uani 1 1 d . . . . .
C32 C 0.4353(6) 0.31961(6) 0.0761(4) 0.0276(11) Uani 1 1 d . . . . .
H32 H 0.444783 0.331914 0.052440 0.033 Uiso 1 1 calc R U . . .
C33 C 0.2758(6) 0.31277(7) 0.0668(4) 0.0286(11) Uani 1 1 d . . . . .
C34 C 0.2668(6) 0.29477(7) 0.1002(4) 0.0272(11) Uani 1 1 d . . . . .
H34 H 0.158892 0.289763 0.092005 0.033 Uiso 1 1 calc R U . . .
C35 C 0.4093(6) 0.28356(6) 0.1457(4) 0.0256(10) Uani 1 1 d . . . . .
C36 C 0.7506(7) 0.31684(7) 0.1282(6) 0.0426(14) Uani 1 1 d . . . . .
H36A H 0.798756 0.309792 0.077317 0.064 Uiso 1 1 calc R U . . .
H36B H 0.826608 0.316153 0.211055 0.064 Uiso 1 1 calc R U . . .
H36C H 0.736977 0.329707 0.102337 0.064 Uiso 1 1 calc R U . . .
C37 C 0.1205(7) 0.32473(7) 0.0253(5) 0.0390(13) Uani 1 1 d . . . . .
H37A H 0.023869 0.317424 -0.023540 0.059 Uiso 1 1 calc R U . . .
H37B H 0.140005 0.334927 -0.022209 0.059 Uiso 1 1 calc R U . . .
H37C H 0.096573 0.329618 0.094487 0.059 Uiso 1 1 calc R U . . .
C38 C 0.3954(7) 0.26425(7) 0.1858(5) 0.0426(14) Uani 1 1 d . . . . .
H38A H 0.449470 0.255790 0.145602 0.064 Uiso 1 1 calc R U . . .
H38B H 0.275748 0.260969 0.165729 0.064 Uiso 1 1 calc R U . . .
H38C H 0.451922 0.263376 0.272134 0.064 Uiso 1 1 calc R U . . .
C39 C 0.6928(6) 0.30364(7) 0.4349(4) 0.0290(11) Uani 1 1 d . . . . .
C40 C 0.5227(6) 0.33041(6) 0.4761(4) 0.0231(10) Uani 1 1 d . . . . .
C41 C 0.6086(6) 0.34645(6) 0.5223(4) 0.0262(11) Uani 1 1 d . . . . .
C42 C 0.5168(6) 0.36126(6) 0.5422(4) 0.0274(11) Uani 1 1 d . . . . .
H42 H 0.573620 0.372443 0.572384 0.033 Uiso 1 1 calc R U . . .
C43 C 0.3436(6) 0.35997(6) 0.5185(4) 0.0269(11) Uani 1 1 d . . . . .
C44 C 0.2619(6) 0.34345(6) 0.4737(4) 0.0254(10) Uani 1 1 d . . . . .
H44 H 0.143633 0.342462 0.458496 0.030 Uiso 1 1 calc R U . . .
C45 C 0.3483(6) 0.32842(6) 0.4506(4) 0.0237(10) Uani 1 1 d . . . . .
C46 C 0.7976(7) 0.34781(8) 0.5518(5) 0.0414(14) Uani 1 1 d . . . . .
H46A H 0.829311 0.342395 0.487137 0.062 Uiso 1 1 calc R U . . .
H46B H 0.854598 0.341167 0.626069 0.062 Uiso 1 1 calc R U . . .
H46C H 0.831698 0.360761 0.561549 0.062 Uiso 1 1 calc R U . . .
C47 C 0.2467(7) 0.37604(7) 0.5408(5) 0.0382(13) Uani 1 1 d . . . . .
H47A H 0.140913 0.371711 0.549505 0.057 Uiso 1 1 calc R U . . .
H47B H 0.221042 0.384596 0.473595 0.057 Uiso 1 1 calc R U . . .
H47C H 0.314881 0.382321 0.613981 0.057 Uiso 1 1 calc R U . . .
C48 C 0.2572(7) 0.31099(7) 0.3980(5) 0.0355(12) Uani 1 1 d . . . . .
H48A H 0.138459 0.311886 0.392921 0.053 Uiso 1 1 calc R U . . .
H48B H 0.310624 0.300558 0.448787 0.053 Uiso 1 1 calc R U . . .
H48C H 0.263241 0.309176 0.318132 0.053 Uiso 1 1 calc R U . . .
Cu3 Cu 0.27038(8) 0.54006(2) 0.69047(6) 0.03101(16) Uani 1 1 d . . . . .
S3 S 0.39287(18) 0.55972(2) 0.60866(13) 0.0364(3) Uani 1 1 d . . . . .
N5 N 0.1233(5) 0.55484(5) 0.7510(4) 0.0298(10) Uani 1 1 d . . . . .
N6 N 0.2601(5) 0.49905(5) 0.6893(4) 0.0314(10) Uani 1 1 d . . . . .
C49 C -0.0237(8) 0.58251(7) 0.7824(6) 0.0486(16) Uani 1 1 d . . . . .
H49A H 0.011666 0.581157 0.869158 0.073 Uiso 1 1 calc R U . . .
H49B H -0.136601 0.577176 0.745812 0.073 Uiso 1 1 calc R U . . .
H49C H -0.026701 0.595584 0.761990 0.073 Uiso 1 1 calc R U . . .
C50 C 0.1017(7) 0.57259(7) 0.7363(4) 0.0324(12) Uani 1 1 d . . . . .
C51 C 0.1894(7) 0.58411(7) 0.6779(5) 0.0354(13) Uani 1 1 d . . . . .
H51 H 0.158213 0.596707 0.674250 0.043 Uiso 1 1 calc R U . . .
C52 C 0.3085(7) 0.58037(7) 0.6271(4) 0.0303(11) Uani 1 1 d . . . . .
C53 C 0.3792(8) 0.59660(7) 0.5792(5) 0.0403(14) Uani 1 1 d . . . . .
H53A H 0.343156 0.608070 0.606453 0.060 Uiso 1 1 calc R U . . .
H53B H 0.337093 0.596256 0.491888 0.060 Uiso 1 1 calc R U . . .
H53C H 0.503134 0.595957 0.608148 0.060 Uiso 1 1 calc R U . . .
C54 C 0.0343(7) 0.54513(6) 0.8175(4) 0.0286(11) Uani 1 1 d . . . . .
C55 C 0.1149(7) 0.54311(6) 0.9402(5) 0.0330(12) Uani 1 1 d . . . . .
C56 C 0.0312(7) 0.53326(7) 1.0048(5) 0.0354(13) Uani 1 1 d . . . . .
H56 H 0.085364 0.531570 1.087975 0.043 Uiso 1 1 calc R U . . .
C57 C -0.1281(7) 0.52596(7) 0.9504(5) 0.0360(13) Uani 1 1 d . . . . .
C58 C -0.2013(7) 0.52783(7) 0.8284(5) 0.0342(12) Uani 1 1 d . . . . .
H58 H -0.309290 0.522505 0.789759 0.041 Uiso 1 1 calc R U . . .
C59 C -0.1216(7) 0.53728(7) 0.7602(4) 0.0303(11) Uani 1 1 d . . . . .
C60 C 0.2890(8) 0.55093(8) 1.0009(5) 0.0472(15) Uani 1 1 d . . . . .
H60A H 0.286025 0.564291 0.989810 0.071 Uiso 1 1 calc R U . . .
H60B H 0.368614 0.545491 0.966258 0.071 Uiso 1 1 calc R U . . .
H60C H 0.325599 0.548103 1.086206 0.071 Uiso 1 1 calc R U . . .
C61 C -0.2177(8) 0.51582(8) 1.0225(5) 0.0503(16) Uani 1 1 d . . . . .
H61A H -0.334247 0.513122 0.972104 0.076 Uiso 1 1 calc R U . . .
H61B H -0.218805 0.523478 1.089884 0.076 Uiso 1 1 calc R U . . .
H61C H -0.158039 0.504294 1.052425 0.076 Uiso 1 1 calc R U . . .
C62 C -0.2051(7) 0.53878(8) 0.6282(5) 0.0410(14) Uani 1 1 d . . . . .
H62A H -0.126849 0.534546 0.588449 0.062 Uiso 1 1 calc R U . . .
H62B H -0.235907 0.551616 0.606654 0.062 Uiso 1 1 calc R U . . .
H62C H -0.307342 0.531145 0.602881 0.062 Uiso 1 1 calc R U . . .
C63 C 0.2712(7) 0.51486(7) 0.6967(5) 0.0327(12) Uani 1 1 d . . . . .
C64 C 0.2412(6) 0.47999(6) 0.6738(4) 0.0262(11) Uani 1 1 d . . . . .
C65 C 0.3848(6) 0.46959(7) 0.6861(4) 0.0292(11) Uani 1 1 d . . . . .
C66 C 0.3634(7) 0.45084(7) 0.6695(5) 0.0335(12) Uani 1 1 d . . . . .
H66 H 0.459973 0.443363 0.679256 0.040 Uiso 1 1 calc R U . . .
C67 C 0.2058(7) 0.44259(7) 0.6392(4) 0.0342(12) Uani 1 1 d . . . . .
C68 C 0.0666(7) 0.45376(7) 0.6274(4) 0.0344(12) Uani 1 1 d . . . . .
H68 H -0.042166 0.448259 0.606724 0.041 Uiso 1 1 calc R U . . .
C69 C 0.0804(7) 0.47254(7) 0.6444(4) 0.0305(11) Uani 1 1 d . . . . .
C70 C 0.5553(7) 0.47867(8) 0.7132(6) 0.0482(15) Uani 1 1 d . . . . .
H70A H 0.589121 0.484269 0.792543 0.072 Uiso 1 1 calc R U . . .
H70B H 0.548265 0.488191 0.653607 0.072 Uiso 1 1 calc R U . . .
H70C H 0.639320 0.469440 0.711084 0.072 Uiso 1 1 calc R U . . .
C71 C 0.1872(8) 0.42236(7) 0.6163(5) 0.0485(15) Uani 1 1 d . . . . .
H71A H 0.187472 0.416012 0.688827 0.073 Uiso 1 1 calc R U . . .
H71B H 0.281622 0.417896 0.592916 0.073 Uiso 1 1 calc R U . . .
H71C H 0.080183 0.419916 0.552056 0.073 Uiso 1 1 calc R U . . .
C72 C -0.0719(7) 0.48459(8) 0.6284(5) 0.0455(15) Uani 1 1 d . . . . .
H72A H -0.067727 0.489497 0.705857 0.068 Uiso 1 1 calc R U . . .
H72B H -0.175329 0.477325 0.594215 0.068 Uiso 1 1 calc R U . . .
H72C H -0.071573 0.494778 0.574701 0.068 Uiso 1 1 calc R U . . .

loop_
_atom_site_aniso_label
_atom_site_aniso_U_11
_atom_site_aniso_U_22
_atom_site_aniso_U_33
_atom_site_aniso_U_23
_atom_site_aniso_U_13
_atom_site_aniso_U_12
Cu1 0.0224(3) 0.0187(3) 0.0271(3) 0.0015(2) 0.0070(3) -0.0030(2)
S1 0.0229(7) 0.0248(6) 0.0357(7) 0.0002(5) 0.0038(6) -0.0040(5)
N1 0.023(2) 0.0226(19) 0.022(2) 0.0001(16) 0.0057(18) -0.0019(16)
N2 0.028(2) 0.0180(19) 0.027(2) 0.0001(16) 0.0054(18) -0.0044(17)
C1 0.036(3) 0.028(3) 0.036(3) 0.010(2) 0.010(3) -0.001(2)
C2 0.030(3) 0.024(2) 0.027(3) 0.003(2) 0.012(2) -0.001(2)
C3 0.034(3) 0.018(2) 0.031(3) 0.003(2) 0.013(2) -0.005(2)
C4 0.029(3) 0.025(2) 0.032(3) -0.008(2) 0.017(2) -0.006(2)
C5 0.032(3) 0.029(3) 0.035(3) -0.006(2) 0.011(2) -0.008(2)
C6 0.023(3) 0.020(2) 0.023(2) 0.0044(18) 0.002(2) -0.0032(19)
C7 0.032(3) 0.020(2) 0.027(3) 0.004(2) 0.008(2) 0.001(2)
C8 0.045(4) 0.029(3) 0.026(3) 0.001(2) 0.005(3) -0.002(2)
C9 0.030(3) 0.027(3) 0.037(3) 0.006(2) 0.000(3) -0.005(2)
C10 0.024(3) 0.037(3) 0.033(3) 0.010(2) 0.006(2) -0.002(2)
C11 0.027(3) 0.021(2) 0.029(3) 0.0067(19) 0.008(2) 0.000(2)
C12 0.040(3) 0.041(3) 0.037(3) -0.003(2) 0.015(3) 0.001(3)
C13 0.034(4) 0.052(4) 0.050(4) 0.003(3) -0.005(3) -0.008(3)
C14 0.033(3) 0.033(3) 0.041(3) 0.002(2) 0.017(3) 0.000(2)
C15 0.029(3) 0.023(2) 0.024(3) 0.000(2) 0.004(2) 0.001(2)
C16 0.032(3) 0.016(2) 0.019(2) -0.0003(17) 0.008(2) -0.0062(19)
C17 0.027(3) 0.026(2) 0.026(3) 0.000(2) 0.010(2) -0.001(2)
C18 0.035(3) 0.018(2) 0.034(3) 0.005(2) 0.014(2) 0.001(2)
C19 0.032(3) 0.021(2) 0.026(3) -0.0025(19) 0.011(2) -0.007(2)
C20 0.024(3) 0.023(2) 0.029(3) -0.0003(19) 0.010(2) -0.002(2)
C21 0.029(3) 0.019(2) 0.021(2) -0.0052(18) 0.005(2) -0.004(2)
C22 0.033(3) 0.030(3) 0.055(4) 0.009(3) 0.012(3) 0.001(2)
C23 0.045(3) 0.023(2) 0.044(3) -0.002(2) 0.022(3) -0.008(2)
C24 0.035(3) 0.025(3) 0.034(3) 0.006(2) 0.006(2) 0.001(2)
Cu2 0.0259(3) 0.0232(3) 0.0227(3) -0.0016(2) 0.0082(3) 0.0025(2)
S2 0.0278(7) 0.0277(6) 0.0246(6) 0.0036(5) 0.0071(5) 0.0044(5)
N3 0.020(2) 0.0185(18) 0.024(2) 0.0012(15) 0.0081(17) -0.0003(15)
N4 0.031(2) 0.027(2) 0.024(2) -0.0027(17) 0.0079(19) 0.0031(19)
C25 0.035(3) 0.049(3) 0.028(3) -0.007(2) 0.007(2) 0.008(3)
C26 0.027(3) 0.024(2) 0.021(2) 0.0008(19) 0.008(2) -0.004(2)
C27 0.030(3) 0.022(2) 0.027(3) -0.0050(19) 0.015(2) 0.000(2)
C28 0.020(3) 0.018(2) 0.030(3) 0.0020(19) 0.011(2) -0.0019(19)
C29 0.036(3) 0.030(3) 0.039(3) 0.009(2) 0.016(3) 0.011(2)
C30 0.022(3) 0.025(2) 0.016(2) -0.0012(18) 0.007(2) 0.0007(19)
C31 0.023(3) 0.031(3) 0.024(3) 0.002(2) 0.005(2) 0.003(2)
C32 0.035(3) 0.017(2) 0.028(3) 0.0076(19) 0.008(2) 0.004(2)
C33 0.025(3) 0.037(3) 0.024(3) -0.001(2) 0.009(2) 0.009(2)
C34 0.021(3) 0.034(3) 0.027(3) -0.002(2) 0.008(2) -0.002(2)
C35 0.027(3) 0.022(2) 0.028(3) 0.002(2) 0.009(2) -0.002(2)
C36 0.029(3) 0.035(3) 0.061(4) 0.011(3) 0.011(3) -0.003(2)
C37 0.032(3) 0.042(3) 0.041(3) 0.005(3) 0.010(3) 0.011(3)
C38 0.030(3) 0.035(3) 0.058(4) 0.012(3) 0.010(3) -0.007(2)
C39 0.031(3) 0.030(3) 0.023(3) 0.001(2) 0.007(2) 0.000(2)
C40 0.032(3) 0.019(2) 0.020(2) 0.0024(18) 0.011(2) 0.007(2)
C41 0.027(3) 0.025(2) 0.027(3) 0.001(2) 0.009(2) -0.001(2)
C42 0.032(3) 0.022(2) 0.025(3) 0.002(2) 0.007(2) 0.000(2)
C43 0.033(3) 0.027(2) 0.020(2) 0.0043(19) 0.008(2) 0.009(2)
C44 0.022(3) 0.030(3) 0.021(2) 0.003(2) 0.005(2) 0.004(2)
C45 0.032(3) 0.023(2) 0.017(2) 0.0017(18) 0.008(2) 0.000(2)
C46 0.028(3) 0.049(3) 0.050(4) -0.005(3) 0.016(3) -0.002(3)
C47 0.040(3) 0.036(3) 0.035(3) -0.003(2) 0.008(3) 0.013(3)
C48 0.038(3) 0.029(3) 0.036(3) -0.003(2) 0.009(3) -0.002(2)
Cu3 0.0362(4) 0.0245(3) 0.0338(3) -0.0015(3) 0.0136(3) 0.0033(3)
S3 0.0372(8) 0.0329(7) 0.0431(8) 0.0001(6) 0.0190(7) 0.0006(6)
N5 0.039(3) 0.026(2) 0.028(2) -0.0012(17) 0.016(2) 0.0015(19)
N6 0.040(3) 0.027(2) 0.029(2) 0.0027(18) 0.014(2) 0.0045(19)
C49 0.064(4) 0.028(3) 0.070(4) 0.002(3) 0.044(4) 0.011(3)
C50 0.044(3) 0.025(3) 0.030(3) -0.002(2) 0.015(3) 0.003(2)
C51 0.048(4) 0.023(3) 0.037(3) 0.004(2) 0.017(3) 0.007(2)
C52 0.033(3) 0.031(3) 0.022(3) 0.001(2) 0.003(2) -0.002(2)
C53 0.056(4) 0.035(3) 0.030(3) -0.003(2) 0.014(3) -0.015(3)
C54 0.038(3) 0.025(2) 0.027(3) -0.002(2) 0.018(2) 0.002(2)
C55 0.046(3) 0.023(3) 0.030(3) -0.006(2) 0.013(3) -0.007(2)
C56 0.054(4) 0.028(3) 0.024(3) -0.003(2) 0.012(3) -0.008(2)
C57 0.048(4) 0.033(3) 0.032(3) 0.001(2) 0.020(3) -0.001(3)
C58 0.037(3) 0.037(3) 0.032(3) -0.006(2) 0.016(3) -0.002(2)
C59 0.033(3) 0.032(3) 0.029(3) -0.002(2) 0.014(2) 0.004(2)
C60 0.054(4) 0.053(4) 0.033(3) -0.005(3) 0.012(3) -0.021(3)
C61 0.065(4) 0.054(4) 0.036(3) -0.001(3) 0.023(3) -0.016(3)
C62 0.035(3) 0.060(4) 0.029(3) 0.002(3) 0.011(3) 0.001(3)
C63 0.035(3) 0.027(3) 0.038(3) 0.000(2) 0.016(3) 0.005(2)
C64 0.035(3) 0.021(2) 0.024(3) 0.0028(19) 0.011(2) 0.001(2)
C65 0.028(3) 0.029(3) 0.030(3) 0.003(2) 0.010(2) 0.000(2)
C66 0.036(3) 0.032(3) 0.032(3) 0.003(2) 0.010(2) 0.005(2)
C67 0.048(4) 0.032(3) 0.023(3) 0.002(2) 0.012(3) -0.006(3)
C68 0.034(3) 0.043(3) 0.027(3) 0.000(2) 0.011(2) -0.012(3)
C69 0.034(3) 0.036(3) 0.025(3) 0.001(2) 0.013(2) -0.001(2)
C70 0.032(3) 0.042(3) 0.068(4) 0.005(3) 0.013(3) -0.002(3)
C71 0.067(4) 0.031(3) 0.043(3) -0.001(3) 0.012(3) -0.008(3)
C72 0.036(3) 0.060(4) 0.045(4) 0.005(3) 0.020(3) 0.009(3)

loop_
_atom_type_symbol
_atom_type_description
_atom_type_scat_dispersion_real
_atom_type_scat_dispersion_imag
_atom_type_scat_source
C C 0.0033 0.0016 'International Tables Vol C Tables 4.2.6.8 and 6.1.1.4'
H H 0.0000 0.0000 'International Tables Vol C Tables 4.2.6.8 and 6.1.1.4'
Cu Cu 0.3201 1.2651 'International Tables Vol C Tables 4.2.6.8 and 6.1.1.4'
N N 0.0061 0.0033 'International Tables Vol C Tables 4.2.6.8 and 6.1.1.4'
S S 0.1246 0.1234 'International Tables Vol C Tables 4.2.6.8 and 6.1.1.4'

loop_
_geom_angle_atom_site_label_1
_geom_angle_atom_site_label_2
_geom_angle_atom_site_label_3
_geom_angle
_geom_angle_site_symmetry_1
_geom_angle_site_symmetry_3
_geom_angle_publ_flag
N1 Cu1 S1 102.79(12) . . ?
C15 Cu1 S1 136.35(15) . . ?
C15 Cu1 N1 120.44(19) . . ?
C4 S1 Cu1 104.99(18) . . ?
C2 N1 Cu1 126.9(3) . . ?
C2 N1 C6 119.8(4) . . ?
C6 N1 Cu1 113.1(3) . . ?
C15 N2 C16 178.2(5) . . ?
H1A C1 H1B 109.5 . . ?
H1A C1 H1C 109.5 . . ?
H1B C1 H1C 109.5 . . ?
C2 C1 H1A 109.5 . . ?
C2 C1 H1B 109.5 . . ?
C2 C1 H1C 109.5 . . ?
N1 C2 C1 120.4(4) . . ?
N1 C2 C3 123.7(4) . . ?
C3 C2 C1 115.9(4) . . ?
C2 C3 H3 113.8 . . ?
C4 C3 C2 132.5(4) . . ?
C4 C3 H3 113.8 . . ?
C3 C4 S1 128.5(4) . . ?
C3 C4 C5 118.3(4) . . ?
C5 C4 S1 113.2(4) . . ?
C4 C5 H5A 109.5 . . ?
C4 C5 H5B 109.5 . . ?
C4 C5 H5C 109.5 . . ?
H5A C5 H5B 109.5 . . ?
H5A C5 H5C 109.5 . . ?
H5B C5 H5C 109.5 . . ?
C7 C6 N1 119.6(4) . . ?
C7 C6 C11 121.3(4) . . ?
C11 C6 N1 118.9(4) . . ?
C6 C7 C8 117.5(5) . . ?
C6 C7 C12 121.4(4) . . ?
C8 C7 C12 121.1(5) . . ?
C7 C8 H8 118.9 . . ?
C9 C8 C7 122.3(5) . . ?
C9 C8 H8 118.9 . . ?
C8 C9 C13 120.2(5) . . ?
C10 C9 C8 118.4(5) . . ?
C10 C9 C13 121.4(5) . . ?
C9 C10 H10 119.1 . . ?
C9 C10 C11 121.9(5) . . ?
C11 C10 H10 119.1 . . ?
C6 C11 C14 120.6(4) . . ?
C10 C11 C6 118.6(4) . . ?
C10 C11 C14 120.8(5) . . ?
C7 C12 H12A 109.5 . . ?
C7 C12 H12B 109.5 . . ?
C7 C12 H12C 109.5 . . ?
H12A C12 H12B 109.5 . . ?
H12A C12 H12C 109.5 . . ?
H12B C12 H12C 109.5 . . ?
C9 C13 H13A 109.5 . . ?
C9 C13 H13B 109.5 . . ?
C9 C13 H13C 109.5 . . ?
H13A C13 H13B 109.5 . . ?
H13A C13 H13C 109.5 . . ?
H13B C13 H13C 109.5 . . ?
C11 C14 H14A 109.5 . . ?
C11 C14 H14B 109.5 . . ?
C11 C14 H14C 109.5 . . ?
H14A C14 H14B 109.5 . . ?
H14A C14 H14C 109.5 . . ?
H14B C14 H14C 109.5 . . ?
N2 C15 Cu1 175.1(4) . . ?
C17 C16 N2 118.4(4) . . ?
C17 C16 C21 124.2(4) . . ?
C21 C16 N2 117.4(4) . . ?
C16 C17 C18 117.0(4) . . ?
C16 C17 C22 121.8(4) . . ?
C18 C17 C22 121.2(4) . . ?
C17 C18 H18 119.1 . . ?
C19 C18 C17 121.7(4) . . ?
C19 C18 H18 119.1 . . ?
C18 C19 C23 120.2(4) . . ?
C20 C19 C18 118.4(4) . . ?
C20 C19 C23 121.4(5) . . ?
C19 C20 H20 118.5 . . ?
C19 C20 C21 123.1(5) . . ?
C21 C20 H20 118.5 . . ?
C16 C21 C24 122.0(4) . . ?
C20 C21 C16 115.6(4) . . ?
C20 C21 C24 122.4(4) . . ?
C17 C22 H22A 109.5 . . ?
C17 C22 H22B 109.5 . . ?
C17 C22 H22C 109.5 . . ?
H22A C22 H22B 109.5 . . ?
H22A C22 H22C 109.5 . . ?
H22B C22 H22C 109.5 . . ?
C19 C23 H23A 109.5 . . ?
C19 C23 H23B 109.5 . . ?
C19 C23 H23C 109.5 . . ?
H23A C23 H23B 109.5 . . ?
H23A C23 H23C 109.5 . . ?
H23B C23 H23C 109.5 . . ?
C21 C24 H24A 109.5 . . ?
C21 C24 H24B 109.5 . . ?
C21 C24 H24C 109.5 . . ?
H24A C24 H24B 109.5 . . ?
H24A C24 H24C 109.5 . . ?
H24B C24 H24C 109.5 . . ?
N3 Cu2 S2 103.87(11) . . ?
C39 Cu2 S2 142.51(16) . . ?
C39 Cu2 N3 113.54(19) . . ?
C28 S2 Cu2 104.43(16) . . ?
C26 N3 Cu2 126.4(3) . . ?
C26 N3 C30 121.1(4) . . ?
C30 N3 Cu2 112.5(3) . . ?
C39 N4 C40 176.8(5) . . ?
H25A C25 H25B 109.5 . . ?
H25A C25 H25C 109.5 . . ?
H25B C25 H25C 109.5 . . ?
C26 C25 H25A 109.5 . . ?
C26 C25 H25B 109.5 . . ?
C26 C25 H25C 109.5 . . ?
N3 C26 C25 120.4(4) . . ?
N3 C26 C27 123.8(4) . . ?
C27 C26 C25 115.8(4) . . ?
C26 C27 H27 113.9 . . ?
C28 C27 C26 132.2(4) . . ?
C28 C27 H27 113.9 . . ?
C27 C28 S2 129.2(4) . . ?
C27 C28 C29 118.0(4) . . ?
C29 C28 S2 112.8(3) . . ?
C28 C29 H29A 109.5 . . ?
C28 C29 H29B 109.5 . . ?
C28 C29 H29C 109.5 . . ?
H29A C29 H29B 109.5 . . ?
H29A C29 H29C 109.5 . . ?
H29B C29 H29C 109.5 . . ?
C31 C30 N3 119.1(4) . . ?
C31 C30 C35 120.8(4) . . ?
C35 C30 N3 119.7(4) . . ?
C30 C31 C36 120.5(4) . . ?
C32 C31 C30 119.1(4) . . ?
C32 C31 C36 120.3(4) . . ?
C31 C32 H32 119.1 . . ?
C31 C32 C33 121.8(4) . . ?
C33 C32 H32 119.1 . . ?
C32 C33 C37 121.3(5) . . ?
C34 C33 C32 117.4(4) . . ?
C34 C33 C37 121.3(5) . . ?
C33 C34 H34 118.5 . . ?
C33 C34 C35 122.9(5) . . ?
C35 C34 H34 118.5 . . ?
C30 C35 C34 117.9(4) . . ?
C30 C35 C38 120.7(4) . . ?
C34 C35 C38 121.4(4) . . ?
C31 C36 H36A 109.5 . . ?
C31 C36 H36B 109.5 . . ?
C31 C36 H36C 109.5 . . ?
H36A C36 H36B 109.5 . . ?
H36A C36 H36C 109.5 . . ?
H36B C36 H36C 109.5 . . ?
C33 C37 H37A 109.5 . . ?
C33 C37 H37B 109.5 . . ?
C33 C37 H37C 109.5 . . ?
H37A C37 H37B 109.5 . . ?
H37A C37 H37C 109.5 . . ?
H37B C37 H37C 109.5 . . ?
C35 C38 H38A 109.5 . . ?
C35 C38 H38B 109.5 . . ?
C35 C38 H38C 109.5 . . ?
H38A C38 H38B 109.5 . . ?
H38A C38 H38C 109.5 . . ?
H38B C38 H38C 109.5 . . ?
N4 C39 Cu2 173.4(4) . . ?
N4 C40 C45 118.1(4) . . ?
C41 C40 N4 119.2(4) . . ?
C41 C40 C45 122.7(4) . . ?
C40 C41 C42 118.5(5) . . ?
C40 C41 C46 120.9(4) . . ?
C42 C41 C46 120.6(4) . . ?
C41 C42 H42 119.5 . . ?
C43 C42 C41 121.0(4) . . ?
C43 C42 H42 119.5 . . ?
C42 C43 C44 118.8(4) . . ?
C42 C43 C47 120.3(5) . . ?
C44 C43 C47 120.9(5) . . ?
C43 C44 H44 118.9 . . ?
C45 C44 C43 122.1(5) . . ?
C45 C44 H44 118.9 . . ?
C40 C45 C48 121.7(4) . . ?
C44 C45 C40 116.9(4) . . ?
C44 C45 C48 121.4(5) . . ?
C41 C46 H46A 109.5 . . ?
C41 C46 H46B 109.5 . . ?
C41 C46 H46C 109.5 . . ?
H46A C46 H46B 109.5 . . ?
H46A C46 H46C 109.5 . . ?
H46B C46 H46C 109.5 . . ?
C43 C47 H47A 109.5 . . ?
C43 C47 H47B 109.5 . . ?
C43 C47 H47C 109.5 . . ?
H47A C47 H47B 109.5 . . ?
H47A C47 H47C 109.5 . . ?
H47B C47 H47C 109.5 . . ?
C45 C48 H48A 109.5 . . ?
C45 C48 H48B 109.5 . . ?
C45 C48 H48C 109.5 . . ?
H48A C48 H48B 109.5 . . ?
H48A C48 H48C 109.5 . . ?
H48B C48 H48C 109.5 . . ?
N5 Cu3 S3 104.90(12) . . ?
C63 Cu3 S3 132.80(17) . . ?
C63 Cu3 N5 122.0(2) . . ?
C52 S3 Cu3 103.98(19) . . ?
C50 N5 Cu3 124.9(3) . . ?
C50 N5 C54 118.8(4) . . ?
C54 N5 Cu3 116.3(3) . . ?
C63 N6 C64 176.9(5) . . ?
H49A C49 H49B 109.5 . . ?
H49A C49 H49C 109.5 . . ?
H49B C49 H49C 109.5 . . ?
C50 C49 H49A 109.5 . . ?
C50 C49 H49B 109.5 . . ?
C50 C49 H49C 109.5 . . ?
N5 C50 C49 120.1(5) . . ?
N5 C50 C51 124.6(5) . . ?
C51 C50 C49 115.3(4) . . ?
C50 C51 H51 113.9 . . ?
C52 C51 C50 132.2(5) . . ?
C52 C51 H51 113.9 . . ?
C51 C52 S3 129.3(4) . . ?
C51 C52 C53 116.9(5) . . ?
C53 C52 S3 113.8(4) . . ?
C52 C53 H53A 109.5 . . ?
C52 C53 H53B 109.5 . . ?
C52 C53 H53C 109.5 . . ?
H53A C53 H53B 109.5 . . ?
H53A C53 H53C 109.5 . . ?
H53B C53 H53C 109.5 . . ?
C55 C54 N5 118.0(5) . . ?
C59 C54 N5 120.7(4) . . ?
C59 C54 C55 121.3(5) . . ?
C54 C55 C56 118.2(5) . . ?
C54 C55 C60 120.8(5) . . ?
C56 C55 C60 120.9(5) . . ?
C55 C56 H56 119.2 . . ?
C57 C56 C55 121.6(5) . . ?
C57 C56 H56 119.2 . . ?
C56 C57 C58 118.2(5) . . ?
C56 C57 C61 120.6(5) . . ?
C58 C57 C61 121.2(5) . . ?
C57 C58 H58 118.9 . . ?
C57 C58 C59 122.1(5) . . ?
C59 C58 H58 118.9 . . ?
C54 C59 C58 118.4(5) . . ?
C54 C59 C62 121.4(5) . . ?
C58 C59 C62 120.2(5) . . ?
C55 C60 H60A 109.5 . . ?
C55 C60 H60B 109.5 . . ?
C55 C60 H60C 109.5 . . ?
H60A C60 H60B 109.5 . . ?
H60A C60 H60C 109.5 . . ?
H60B C60 H60C 109.5 . . ?
C57 C61 H61A 109.5 . . ?
C57 C61 H61B 109.5 . . ?
C57 C61 H61C 109.5 . . ?
H61A C61 H61B 109.5 . . ?
H61A C61 H61C 109.5 . . ?
H61B C61 H61C 109.5 . . ?
C59 C62 H62A 109.5 . . ?
C59 C62 H62B 109.5 . . ?
C59 C62 H62C 109.5 . . ?
H62A C62 H62B 109.5 . . ?
H62A C62 H62C 109.5 . . ?
H62B C62 H62C 109.5 . . ?
N6 C63 Cu3 173.2(5) . . ?
C65 C64 N6 118.1(4) . . ?
C69 C64 N6 118.5(4) . . ?
C69 C64 C65 123.4(4) . . ?
C64 C65 C70 120.7(4) . . ?
C66 C65 C64 117.2(5) . . ?
C66 C65 C70 122.0(5) . . ?
C65 C66 H66 118.9 . . ?
C65 C66 C67 122.1(5) . . ?
C67 C66 H66 118.9 . . ?
C66 C67 C68 118.0(5) . . ?
C66 C67 C71 120.4(5) . . ?
C68 C67 C71 121.6(5) . . ?
C67 C68 H68 118.7 . . ?
C69 C68 C67 122.5(5) . . ?
C69 C68 H68 118.7 . . ?
C64 C69 C72 121.1(5) . . ?
C68 C69 C64 116.8(5) . . ?
C68 C69 C72 122.1(5) . . ?
C65 C70 H70A 109.5 . . ?
C65 C70 H70B 109.5 . . ?
C65 C70 H70C 109.5 . . ?
H70A C70 H70B 109.5 . . ?
H70A C70 H70C 109.5 . . ?
H70B C70 H70C 109.5 . . ?
C67 C71 H71A 109.5 . . ?
C67 C71 H71B 109.5 . . ?
C67 C71 H71C 109.5 . . ?
H71A C71 H71B 109.5 . . ?
H71A C71 H71C 109.5 . . ?
H71B C71 H71C 109.5 . . ?
C69 C72 H72A 109.5 . . ?
C69 C72 H72B 109.5 . . ?
C69 C72 H72C 109.5 . . ?
H72A C72 H72B 109.5 . . ?
H72A C72 H72C 109.5 . . ?
H72B C72 H72C 109.5 . . ?

loop_
_geom_bond_atom_site_label_1
_geom_bond_atom_site_label_2
_geom_bond_distance
_geom_bond_site_symmetry_2
_geom_bond_publ_flag
Cu1 S1 2.1758(13) . ?
Cu1 N1 1.970(4) . ?
Cu1 C15 1.844(5) . ?
S1 C4 1.730(5) . ?
N1 C2 1.308(6) . ?
N1 C6 1.434(6) . ?
N2 C15 1.157(6) . ?
N2 C16 1.413(5) . ?
C1 H1A 0.9800 . ?
C1 H1B 0.9800 . ?
C1 H1C 0.9800 . ?
C1 C2 1.510(7) . ?
C2 C3 1.433(7) . ?
C3 H3 0.9500 . ?
C3 C4 1.358(7) . ?
C4 C5 1.515(6) . ?
C5 H5A 0.9800 . ?
C5 H5B 0.9800 . ?
C5 H5C 0.9800 . ?
C6 C7 1.390(6) . ?
C6 C11 1.398(6) . ?
C7 C8 1.402(7) . ?
C7 C12 1.496(7) . ?
C8 H8 0.9500 . ?
C8 C9 1.382(7) . ?
C9 C10 1.373(7) . ?
C9 C13 1.520(7) . ?
C10 H10 0.9500 . ?
C10 C11 1.386(7) . ?
C11 C14 1.500(7) . ?
C12 H12A 0.9800 . ?
C12 H12B 0.9800 . ?
C12 H12C 0.9800 . ?
C13 H13A 0.9800 . ?
C13 H13B 0.9800 . ?
C13 H13C 0.9800 . ?
C14 H14A 0.9800 . ?
C14 H14B 0.9800 . ?
C14 H14C 0.9800 . ?
C16 C17 1.385(6) . ?
C16 C21 1.396(7) . ?
C17 C18 1.390(6) . ?
C17 C22 1.500(7) . ?
C18 H18 0.9500 . ?
C18 C19 1.389(7) . ?
C19 C20 1.380(6) . ?
C19 C23 1.512(6) . ?
C20 H20 0.9500 . ?
C20 C21 1.391(6) . ?
C21 C24 1.497(6) . ?
C22 H22A 0.9800 . ?
C22 H22B 0.9800 . ?
C22 H22C 0.9800 . ?
C23 H23A 0.9800 . ?
C23 H23B 0.9800 . ?
C23 H23C 0.9800 . ?
C24 H24A 0.9800 . ?
C24 H24B 0.9800 . ?
C24 H24C 0.9800 . ?
Cu2 S2 2.1611(13) . ?
Cu2 N3 1.977(4) . ?
Cu2 C39 1.837(5) . ?
S2 C28 1.729(5) . ?
N3 C26 1.297(6) . ?
N3 C30 1.431(6) . ?
N4 C39 1.161(6) . ?
N4 C40 1.398(6) . ?
C25 H25A 0.9800 . ?
C25 H25B 0.9800 . ?
C25 H25C 0.9800 . ?
C25 C26 1.507(6) . ?
C26 C27 1.441(7) . ?
C27 H27 0.9500 . ?
C27 C28 1.361(6) . ?
C28 C29 1.509(6) . ?
C29 H29A 0.9800 . ?
C29 H29B 0.9800 . ?
C29 H29C 0.9800 . ?
C30 C31 1.392(6) . ?
C30 C35 1.395(6) . ?
C31 C32 1.386(7) . ?
C31 C36 1.511(7) . ?
C32 H32 0.9500 . ?
C32 C33 1.397(7) . ?
C33 C34 1.378(7) . ?
C33 C37 1.505(7) . ?
C34 H34 0.9500 . ?
C34 C35 1.397(7) . ?
C35 C38 1.501(6) . ?
C36 H36A 0.9800 . ?
C36 H36B 0.9800 . ?
C36 H36C 0.9800 . ?
C37 H37A 0.9800 . ?
C37 H37B 0.9800 . ?
C37 H37C 0.9800 . ?
C38 H38A 0.9800 . ?
C38 H38B 0.9800 . ?
C38 H38C 0.9800 . ?
C40 C41 1.384(6) . ?
C40 C45 1.399(7) . ?
C41 C42 1.391(6) . ?
C41 C46 1.507(7) . ?
C42 H42 0.9500 . ?
C42 C43 1.388(7) . ?
C43 C44 1.397(7) . ?
C43 C47 1.498(6) . ?
C44 H44 0.9500 . ?
C44 C45 1.390(6) . ?
C45 C48 1.504(6) . ?
C46 H46A 0.9800 . ?
C46 H46B 0.9800 . ?
C46 H46C 0.9800 . ?
C47 H47A 0.9800 . ?
C47 H47B 0.9800 . ?
C47 H47C 0.9800 . ?
C48 H48A 0.9800 . ?
C48 H48B 0.9800 . ?
C48 H48C 0.9800 . ?
Cu3 S3 2.1750(15) . ?
Cu3 N5 1.950(4) . ?
Cu3 C63 1.835(5) . ?
S3 C52 1.706(5) . ?
N5 C50 1.307(6) . ?
N5 C54 1.445(6) . ?
N6 C63 1.155(6) . ?
N6 C64 1.401(6) . ?
C49 H49A 0.9800 . ?
C49 H49B 0.9800 . ?
C49 H49C 0.9800 . ?
C49 C50 1.523(7) . ?
C50 C51 1.441(7) . ?
C51 H51 0.9500 . ?
C51 C52 1.359(7) . ?
C52 C53 1.518(7) . ?
C53 H53A 0.9800 . ?
C53 H53B 0.9800 . ?
C53 H53C 0.9800 . ?
C54 C55 1.397(7) . ?
C54 C59 1.379(7) . ?
C55 C56 1.402(7) . ?
C55 C60 1.506(8) . ?
C56 H56 0.9500 . ?
C56 C57 1.380(8) . ?
C57 C58 1.381(7) . ?
C57 C61 1.512(7) . ?
C58 H58 0.9500 . ?
C58 C59 1.396(7) . ?
C59 C62 1.496(7) . ?
C60 H60A 0.9800 . ?
C60 H60B 0.9800 . ?
C60 H60C 0.9800 . ?
C61 H61A 0.9800 . ?
C61 H61B 0.9800 . ?
C61 H61C 0.9800 . ?
C62 H62A 0.9800 . ?
C62 H62B 0.9800 . ?
C62 H62C 0.9800 . ?
C64 C65 1.387(7) . ?
C64 C69 1.385(7) . ?
C65 C66 1.381(7) . ?
C65 C70 1.509(7) . ?
C66 H66 0.9500 . ?
C66 C67 1.385(7) . ?
C67 C68 1.391(7) . ?
C67 C71 1.495(7) . ?
C68 H68 0.9500 . ?
C68 C69 1.380(7) . ?
C69 C72 1.508(7) . ?
C70 H70A 0.9800 . ?
C70 H70B 0.9800 . ?
C70 H70C 0.9800 . ?
C71 H71A 0.9800 . ?
C71 H71B 0.9800 . ?
C71 H71C 0.9800 . ?
C72 H72A 0.9800 . ?
C72 H72B 0.9800 . ?
C72 H72C 0.9800 . ?

loop_
_geom_torsion_atom_site_label_1
_geom_torsion_atom_site_label_2
_geom_torsion_atom_site_label_3
_geom_torsion_atom_site_label_4
_geom_torsion
_geom_torsion_site_symmetry_1
_geom_torsion_site_symmetry_2
_geom_torsion_site_symmetry_3
_geom_torsion_site_symmetry_4
_geom_torsion_publ_flag
Cu1 S1 C4 C3 6.4(5) . . . . ?
Cu1 S1 C4 C5 -173.3(3) . . . . ?
Cu1 N1 C2 C1 176.2(3) . . . . ?
Cu1 N1 C2 C3 -2.6(7) . . . . ?
Cu1 N1 C6 C7 89.3(4) . . . . ?
Cu1 N1 C6 C11 -85.6(4) . . . . ?
N1 C2 C3 C4 -1.3(9) . . . . ?
N1 C6 C7 C8 -175.8(4) . . . . ?
N1 C6 C7 C12 3.7(7) . . . . ?
N1 C6 C11 C10 177.0(4) . . . . ?
N1 C6 C11 C14 -2.0(6) . . . . ?
N2 C16 C17 C18 -178.7(4) . . . . ?
N2 C16 C17 C22 0.3(7) . . . . ?
N2 C16 C21 C20 178.6(4) . . . . ?
N2 C16 C21 C24 -1.1(6) . . . . ?
C1 C2 C3 C4 179.9(5) . . . . ?
C2 N1 C6 C7 -94.3(5) . . . . ?
C2 N1 C6 C11 90.7(5) . . . . ?
C2 C3 C4 S1 -1.8(8) . . . . ?
C2 C3 C4 C5 177.9(5) . . . . ?
C6 N1 C2 C1 0.4(7) . . . . ?
C6 N1 C2 C3 -178.4(4) . . . . ?
C6 C7 C8 C9 -0.6(7) . . . . ?
C7 C6 C11 C10 2.2(7) . . . . ?
C7 C6 C11 C14 -176.9(4) . . . . ?
C7 C8 C9 C10 1.1(7) . . . . ?
C7 C8 C9 C13 -178.0(5) . . . . ?
C8 C9 C10 C11 0.1(7) . . . . ?
C9 C10 C11 C6 -1.7(7) . . . . ?
C9 C10 C11 C14 177.4(5) . . . . ?
C11 C6 C7 C8 -1.0(7) . . . . ?
C11 C6 C7 C12 178.5(4) . . . . ?
C12 C7 C8 C9 179.8(5) . . . . ?
C13 C9 C10 C11 179.1(5) . . . . ?
C16 C17 C18 C19 -0.4(7) . . . . ?
C17 C16 C21 C20 -0.3(7) . . . . ?
C17 C16 C21 C24 -180.0(4) . . . . ?
C17 C18 C19 C20 0.8(7) . . . . ?
C17 C18 C19 C23 -179.1(5) . . . . ?
C18 C19 C20 C21 -1.0(7) . . . . ?
C19 C20 C21 C16 0.7(7) . . . . ?
C19 C20 C21 C24 -179.6(4) . . . . ?
C21 C16 C17 C18 0.1(7) . . . . ?
C21 C16 C17 C22 179.2(5) . . . . ?
C22 C17 C18 C19 -179.5(5) . . . . ?
C23 C19 C20 C21 178.9(4) . . . . ?
Cu2 S2 C28 C27 2.8(5) . . . . ?
Cu2 S2 C28 C29 -176.2(3) . . . . ?
Cu2 N3 C26 C25 -177.1(3) . . . . ?
Cu2 N3 C26 C27 4.0(6) . . . . ?
Cu2 N3 C30 C31 84.6(4) . . . . ?
Cu2 N3 C30 C35 -88.2(4) . . . . ?
N3 C26 C27 C28 0.3(8) . . . . ?
N3 C30 C31 C32 -171.8(4) . . . . ?
N3 C30 C31 C36 7.4(7) . . . . ?
N3 C30 C35 C34 172.7(4) . . . . ?
N3 C30 C35 C38 -6.4(7) . . . . ?
N4 C40 C41 C42 179.2(4) . . . . ?
N4 C40 C41 C46 -1.5(7) . . . . ?
N4 C40 C45 C44 179.7(4) . . . . ?
N4 C40 C45 C48 -1.6(7) . . . . ?
C25 C26 C27 C28 -178.6(5) . . . . ?
C26 N3 C30 C31 -94.6(5) . . . . ?
C26 N3 C30 C35 92.6(5) . . . . ?
C26 C27 C28 S2 -4.3(8) . . . . ?
C26 C27 C28 C29 174.6(5) . . . . ?
C30 N3 C26 C25 1.9(7) . . . . ?
C30 N3 C26 C27 -176.9(4) . . . . ?
C30 C31 C32 C33 -0.5(7) . . . . ?
C31 C30 C35 C34 0.0(7) . . . . ?
C31 C30 C35 C38 -179.1(5) . . . . ?
C31 C32 C33 C34 -1.0(7) . . . . ?
C31 C32 C33 C37 177.3(5) . . . . ?
C32 C33 C34 C35 2.1(7) . . . . ?
C33 C34 C35 C30 -1.6(7) . . . . ?
C33 C34 C35 C38 177.5(5) . . . . ?
C35 C30 C31 C32 1.0(7) . . . . ?
C35 C30 C31 C36 -179.8(5) . . . . ?
C36 C31 C32 C33 -179.7(5) . . . . ?
C37 C33 C34 C35 -176.2(5) . . . . ?
C40 C41 C42 C43 1.2(7) . . . . ?
C41 C40 C45 C44 0.1(7) . . . . ?
C41 C40 C45 C48 178.7(4) . . . . ?
C41 C42 C43 C44 -0.2(7) . . . . ?
C41 C42 C43 C47 179.8(4) . . . . ?
C42 C43 C44 C45 -0.9(7) . . . . ?
C43 C44 C45 C40 1.0(7) . . . . ?
C43 C44 C45 C48 -177.7(4) . . . . ?
C45 C40 C41 C42 -1.2(7) . . . . ?
C45 C40 C41 C46 178.2(5) . . . . ?
C46 C41 C42 C43 -178.1(5) . . . . ?
C47 C43 C44 C45 179.1(4) . . . . ?
Cu3 S3 C52 C51 -1.4(5) . . . . ?
Cu3 S3 C52 C53 178.4(3) . . . . ?
Cu3 N5 C50 C49 176.9(4) . . . . ?
Cu3 N5 C50 C51 -3.1(8) . . . . ?
Cu3 N5 C54 C55 88.5(5) . . . . ?
Cu3 N5 C54 C59 -88.2(5) . . . . ?
N5 C50 C51 C52 -0.5(10) . . . . ?
N5 C54 C55 C56 -178.3(4) . . . . ?
N5 C54 C55 C60 0.3(7) . . . . ?
N5 C54 C59 C58 179.1(4) . . . . ?
N5 C54 C59 C62 -1.0(7) . . . . ?
N6 C64 C65 C66 -179.5(4) . . . . ?
N6 C64 C65 C70 -1.1(7) . . . . ?
N6 C64 C69 C68 178.6(4) . . . . ?
N6 C64 C69 C72 0.4(7) . . . . ?
C49 C50 C51 C52 179.6(6) . . . . ?
C50 N5 C54 C55 -91.0(6) . . . . ?
C50 N5 C54 C59 92.3(6) . . . . ?
C50 C51 C52 S3 3.1(9) . . . . ?
C50 C51 C52 C53 -176.8(6) . . . . ?
C54 N5 C50 C49 -3.7(8) . . . . ?
C54 N5 C50 C51 176.4(5) . . . . ?
C54 C55 C56 C57 -1.2(8) . . . . ?
C55 C54 C59 C58 2.6(7) . . . . ?
C55 C54 C59 C62 -177.5(5) . . . . ?
C55 C56 C57 C58 3.0(8) . . . . ?
C55 C56 C57 C61 -178.4(5) . . . . ?
C56 C57 C58 C59 -2.0(8) . . . . ?
C57 C58 C59 C54 -0.7(8) . . . . ?
C57 C58 C59 C62 179.4(5) . . . . ?
C59 C54 C55 C56 -1.7(7) . . . . ?
C59 C54 C55 C60 176.9(5) . . . . ?
C60 C55 C56 C57 -179.8(5) . . . . ?
C61 C57 C58 C59 179.4(5) . . . . ?
C64 C65 C66 C67 1.4(7) . . . . ?
C65 C64 C69 C68 0.2(7) . . . . ?
C65 C64 C69 C72 -178.0(5) . . . . ?
C65 C66 C67 C68 -1.0(8) . . . . ?
C65 C66 C67 C71 177.0(5) . . . . ?
C66 C67 C68 C69 0.1(7) . . . . ?
C67 C68 C69 C64 0.3(7) . . . . ?
C67 C68 C69 C72 178.5(5) . . . . ?
C69 C64 C65 C66 -1.0(7) . . . . ?
C69 C64 C65 C70 177.4(5) . . . . ?
C70 C65 C66 C67 -176.9(5) . . . . ?
C71 C67 C68 C69 -177.9(5) . . . . ?
